data_7700082
loop_
_publ_author_name
'Beerhues, Julia'
'Fauch\'e, Kevin'
'Cisnetti, Federico'
'Sarkar, Biprajit'
'Gautier, Arnaud'

_publ_section_title
;
 A dicopper(i)-dimesoionic carbene complex as a click catalyst:
 mechanistic implications.
;
_journal_issue 24
_journal_name_full 'Dalton transactions (Cambridge, England : 2003)'
_journal_page_first 8931
_journal_page_last 8936
_journal_paper_doi 10.1039/c9dt01882d
_journal_volume 48
_journal_year 2019
_chemical_formula_sum 'C32.5 H26 Cl Cu2 F3 N6 O5 S'
_chemical_formula_weight 832.18
_space_group_crystal_system orthorhombic
_space_group_IT_number 29
_space_group_name_Hall 'P 2c -2ac'
_space_group_name_H-M_alt 'P c a 21'
_symmetry_space_group_name_Hall 'P 2c -2ac'
_symmetry_space_group_name_H-M 'P c a 21'
_atom_sites_solution_hydrogens geom
_audit_creation_method SHELXL-2017/1
_audit_update_record
;
2018-11-20 deposited with the CCDC.    2019-05-24 downloaded from the CCDC.
;
_cell_angle_alpha 90
_cell_angle_beta 90
_cell_angle_gamma 90
_cell_formula_units_Z 8
_cell_length_a 19.1009(15)
_cell_length_b 18.6389(13)
_cell_length_c 20.5642(15)
_cell_measurement_reflns_used 11969
_cell_measurement_temperature 100(2)
_cell_measurement_theta_max 25.427
_cell_measurement_theta_min 2.262
_cell_volume 7321.3(9)
_computing_cell_refinement 'APEX3 (Bruker, 2015)'
_computing_data_collection 'APEX3 (Bruker, 2015)'
_computing_data_reduction 'SAINT+ (Bruker, 2009)'
_computing_molecular_graphics 'Diamond 3D, Version 4.0 (Brandenburg, 2014)'
_computing_publication_material shelxle
_computing_structure_refinement 'SHELXL-2017/1 (Sheldrick, 2017)'
_computing_structure_solution 'SHELXT 2014/5 (Sheldrick, 2014)'
_diffrn_ambient_temperature 100(2)
_diffrn_measured_fraction_theta_full 0.999
_diffrn_measured_fraction_theta_max 0.996
_diffrn_measurement_device_type 'Bruker D8 Venture'
_diffrn_measurement_method 'omega + phi scans'
_diffrn_radiation_type MoK\a
_diffrn_radiation_wavelength 0.71073
_diffrn_reflns_av_R_equivalents 0.0340
_diffrn_reflns_av_unetI/netI 0.0258
_diffrn_reflns_Laue_measured_fraction_full 0.999
_diffrn_reflns_Laue_measured_fraction_max 0.996
_diffrn_reflns_limit_h_max 23
_diffrn_reflns_limit_h_min -23
_diffrn_reflns_limit_k_max 22
_diffrn_reflns_limit_k_min -22
_diffrn_reflns_limit_l_max 24
_diffrn_reflns_limit_l_min -24
_diffrn_reflns_number 83594
_diffrn_reflns_point_group_measured_fraction_full 0.999
_diffrn_reflns_point_group_measured_fraction_max 0.996
_diffrn_reflns_theta_full 25.242
_diffrn_reflns_theta_max 25.427
_diffrn_reflns_theta_min 2.262
_exptl_absorpt_coefficient_mu 1.354
_exptl_absorpt_correction_T_max 0.7452
_exptl_absorpt_correction_T_min 0.5371
_exptl_absorpt_correction_type multi-scan
_exptl_absorpt_process_details 'Blessing, 1995'
_exptl_crystal_colour colourless
_exptl_crystal_density_diffrn 1.510
_exptl_crystal_description needle
_exptl_crystal_F_000 3368
_exptl_crystal_size_max 0.5
_exptl_crystal_size_mid 0.01
_exptl_crystal_size_min 0.01
_refine_diff_density_max 0.682
_refine_diff_density_min -0.715
_refine_diff_density_rms 0.073
_refine_ls_abs_structure_details
;
 Refined as an inversion twin.
;
_refine_ls_abs_structure_Flack 0.172(13)
_refine_ls_extinction_method none
_refine_ls_goodness_of_fit_ref 1.031
_refine_ls_hydrogen_treatment constr
_refine_ls_matrix_type full
_refine_ls_number_parameters 917
_refine_ls_number_reflns 13047
_refine_ls_number_restraints 13
_refine_ls_restrained_S_all 1.033
_refine_ls_R_factor_all 0.0404
_refine_ls_R_factor_gt 0.0349
_refine_ls_shift/su_max 0.018
_refine_ls_shift/su_mean 0.000
_refine_ls_structure_factor_coef Fsqd
_refine_ls_weighting_details 'w=1/[\s^2^(Fo^2^)+(0.0601P)^2^+6.3075P] where P=(Fo^2^+2Fc^2^)/3'
_refine_ls_weighting_scheme calc
_refine_ls_wR_factor_gt 0.0951
_refine_ls_wR_factor_ref 0.0992
_reflns_Friedel_coverage 0.940
_reflns_Friedel_fraction_full 1.000
_reflns_Friedel_fraction_max 0.996
_reflns_number_gt 11969
_reflns_number_total 13047
_reflns_threshold_expression 'I > 2\s(I)'
_cod_data_source_file c9dt01882d2.cif
_cod_data_source_block bip398_OP_a
_cod_depositor_comments 'Adding full bibliography for 7700082.cif.'
_cod_original_formula_sum 'C32.50 H26 Cl Cu2 F3 N6 O5 S'
_cod_database_code 7700082
_shelx_shelxl_version_number 2017/1
_shelx_space_group_comment
;
The symmetry employed for this shelxl refinement is uniquely defined
by the following loop, which should always be used as a source of
symmetry information in preference to the above space-group names.
They are only intended as comments.
;

loop_
_space_group_symop_operation_xyz
'x, y, z'
'-x, -y, z+1/2'
'x+1/2, -y, z'
'-x+1/2, y, z+1/2'

loop_
_atom_site_label
_atom_site_type_symbol
_atom_site_fract_x
_atom_site_fract_y
_atom_site_fract_z
_atom_site_U_iso_or_equiv
_atom_site_adp_type
_atom_site_occupancy
_atom_site_site_symmetry_order
_atom_site_calc_flag
_atom_site_refinement_flags_posn
_atom_site_refinement_flags_adp
_atom_site_refinement_flags_occupancy
_atom_site_disorder_assembly
_atom_site_disorder_group
Cu1 Cu 0.36766(3) 0.17089(3) 0.63616(3) 0.01480(16) Uani 1 1 d . . . . .
O1 O 0.45871(17) 0.18183(17) 0.66742(18) 0.0195(7) Uani 1 1 d . . . . .
S1 S 0.34098(10) 0.24536(7) 0.34309(8) 0.0352(4) Uani 1 1 d . . . . .
F1 F 0.2397(3) 0.2007(2) 0.2676(2) 0.0605(12) Uani 1 1 d . . . . .
N1 N 0.2346(2) 0.18710(19) 0.5697(2) 0.0142(8) Uani 1 1 d . . . . .
C1 C 0.2760(2) 0.1492(2) 0.6114(2) 0.0135(9) Uani 1 1 d . . . . .
O2 O 0.45819(17) 0.30113(18) 0.67887(17) 0.0220(8) Uani 1 1 d . . . . .
S2 S 0.70926(8) 0.24910(6) 0.56555(8) 0.0270(3) Uani 1 1 d . . . . .
Cu2 Cu 0.36921(3) 0.31872(3) 0.64440(3) 0.01567(16) Uani 1 1 d . . . . .
F2 F 0.2459(3) 0.3143(2) 0.2760(2) 0.0662(13) Uani 1 1 d . . . . .
N2 N 0.1697(2) 0.1633(2) 0.5619(2) 0.0180(9) Uani 1 1 d . . . . .
C2 C 0.2311(2) 0.0956(2) 0.6316(2) 0.0144(9) Uani 1 1 d . . . . .
Cu3 Cu 0.62085(3) 0.17956(3) 0.41557(3) 0.01453(17) Uani 1 1 d . . . . .
O3 O 0.71162(18) 0.19385(18) 0.38499(18) 0.0229(8) Uani 1 1 d . . . . .
F3 F 0.3210(3) 0.2560(2) 0.2175(2) 0.0691(15) Uani 1 1 d . . . . .
N3 N 0.16845(19) 0.1061(2) 0.6008(2) 0.0168(8) Uani 1 1 d . . . . .
C3 C 0.2427(2) 0.0353(2) 0.6770(2) 0.0142(9) Uani 1 1 d . . . . .
O4 O 0.71338(17) 0.31345(17) 0.39088(17) 0.0193(7) Uani 1 1 d . . . . .
F4 F 0.6941(2) 0.3224(2) 0.67357(18) 0.0501(10) Uani 1 1 d . . . . .
Cu4 Cu 0.62318(3) 0.32624(3) 0.42580(3) 0.01379(17) Uani 1 1 d . . . . .
N4 N 0.2388(2) 0.31569(19) 0.5703(2) 0.0147(8) Uani 1 1 d . . . . .
C4 C 0.2868(3) -0.0205(3) 0.6585(3) 0.0252(11) Uani 1 1 d . . . . .
H4 H 0.309768 -0.019256 0.617567 0.030 Uiso 1 1 calc R U . . .
F5 F 0.7801(3) 0.2492(2) 0.6753(3) 0.0796(19) Uani 1 1 d . . . . .
N5 N 0.1768(2) 0.3463(2) 0.5604(2) 0.0171(8) Uani 1 1 d . . . . .
O5 O 0.2920(3) 0.2449(2) 0.3954(2) 0.0425(12) Uani 1 1 d . . . . .
C5 C 0.2971(3) -0.0778(3) 0.7000(3) 0.0359(14) Uani 1 1 d . . . . .
H5 H 0.325908 -0.116832 0.686958 0.043 Uiso 1 1 calc R U . . .
F6 F 0.78691(19) 0.3467(2) 0.6205(2) 0.0525(10) Uani 1 1 d . . . . .
O6 O 0.3840(3) 0.3079(3) 0.3398(3) 0.0552(13) Uani 1 1 d . . . . .
N6 N 0.17883(19) 0.4022(2) 0.60086(19) 0.0150(8) Uani 1 1 d . . . . .
C6 C 0.2656(3) -0.0786(3) 0.7605(3) 0.0345(14) Uani 1 1 d . . . . .
H6 H 0.274061 -0.117320 0.789447 0.041 Uiso 1 1 calc R U . . .
O7 O 0.3763(3) 0.1784(2) 0.3312(2) 0.0476(12) Uani 1 1 d . . . . .
N7 N 0.4888(2) 0.18542(18) 0.48702(18) 0.0099(8) Uani 1 1 d . . . . .
C7 C 0.2217(3) -0.0229(3) 0.7790(3) 0.0327(13) Uani 1 1 d . . . . .
H7 H 0.199637 -0.023944 0.820448 0.039 Uiso 1 1 calc R U . . .
N8 N 0.42670(19) 0.15486(19) 0.49653(18) 0.0130(8) Uani 1 1 d . . . . .
O8 O 0.6659(3) 0.1927(3) 0.5906(3) 0.0661(16) Uani 1 1 d . . . . .
C8 C 0.2099(3) 0.0342(3) 0.7373(3) 0.0228(11) Uani 1 1 d . . . . .
H8 H 0.179725 0.072228 0.749828 0.027 Uiso 1 1 calc R U . . .
C9 C 0.1054(2) 0.0634(3) 0.6037(2) 0.0200(10) Uani 1 1 d . . . . .
N9 N 0.42901(19) 0.0982(2) 0.45792(18) 0.0125(8) Uani 1 1 d . . . . .
O9 O 0.67025(19) 0.3068(2) 0.53634(19) 0.0324(9) Uani 1 1 d . . . . .
C10 C 0.1093(3) -0.0099(3) 0.5952(3) 0.0205(11) Uani 1 1 d . . . . .
H10 H 0.152908 -0.032876 0.587512 0.025 Uiso 1 1 calc R U . . .
N10 N 0.4874(2) 0.31418(18) 0.48737(18) 0.0098(7) Uani 1 1 d . . . . .
O10 O 0.7700(2) 0.2271(3) 0.5308(3) 0.0597(15) Uani 1 1 d . . . . .
C11 C 0.0472(3) -0.0492(3) 0.5982(2) 0.0238(11) Uani 1 1 d . . . . .
H11 H 0.048352 -0.099779 0.592924 0.029 Uiso 1 1 calc R U . . .
N11 N 0.42372(18) 0.3420(2) 0.49600(19) 0.0129(8) Uani 1 1 d . . . . .
N12 N 0.42526(18) 0.3999(2) 0.45874(18) 0.0126(8) Uani 1 1 d . . . . .
C12 C -0.0156(3) -0.0151(3) 0.6087(3) 0.0289(13) Uani 1 1 d . . . . .
H12 H -0.057568 -0.042369 0.610311 0.035 Uiso 1 1 calc R U . . .
C13 C -0.0184(3) 0.0590(3) 0.6172(3) 0.0328(14) Uani 1 1 d . . . . .
H13 H -0.062035 0.081939 0.624661 0.039 Uiso 1 1 calc R U . . .
C14 C 0.0424(3) 0.0991(3) 0.6146(3) 0.0301(13) Uani 1 1 d . . . . .
H14 H 0.041213 0.149683 0.620207 0.036 Uiso 1 1 calc R U . . .
C15 C 0.2541(3) 0.25146(19) 0.5322(3) 0.0138(10) Uani 1 1 d . . . . .
H15A H 0.304635 0.249885 0.521640 0.017 Uiso 1 1 calc R U . . .
H15B H 0.227489 0.252707 0.490939 0.017 Uiso 1 1 calc R U . . .
C16 C 0.2813(2) 0.3487(2) 0.6149(2) 0.0149(9) Uani 1 1 d . . . . .
C17 C 0.2405(2) 0.4063(2) 0.6350(2) 0.0140(9) Uani 1 1 d . . . . .
C18 C 0.2557(3) 0.4593(2) 0.6853(2) 0.0173(10) Uani 1 1 d . . . . .
C19 C 0.3203(3) 0.4940(3) 0.6847(3) 0.0284(12) Uani 1 1 d . . . . .
H19 H 0.352595 0.484805 0.650596 0.034 Uiso 1 1 calc R U . . .
C21 C 0.2903(4) 0.5563(3) 0.7818(3) 0.0403(16) Uani 1 1 d . . . . .
H21 H 0.301885 0.590046 0.814736 0.048 Uiso 1 1 calc R U . . .
C20 C 0.3378(3) 0.5417(3) 0.7333(3) 0.0425(16) Uani 1 1 d . . . . .
H20 H 0.382405 0.564238 0.733348 0.051 Uiso 1 1 calc R U . . .
C23 C 0.2083(3) 0.4735(3) 0.7356(3) 0.0279(12) Uani 1 1 d . . . . .
H23 H 0.164449 0.449515 0.736973 0.033 Uiso 1 1 calc R U . . .
C22 C 0.2257(3) 0.5225(4) 0.7833(3) 0.0401(16) Uani 1 1 d . . . . .
H22 H 0.193385 0.532978 0.817070 0.048 Uiso 1 1 calc R U . . .
C26 C 0.0692(3) 0.5667(3) 0.6005(2) 0.0197(10) Uani 1 1 d . . . . .
H26 H 0.074424 0.617375 0.599251 0.024 Uiso 1 1 calc R U . . .
C25 C 0.1280(2) 0.5230(3) 0.5998(3) 0.0173(10) Uani 1 1 d . . . . .
H25 H 0.173648 0.543221 0.598041 0.021 Uiso 1 1 calc R U . . .
C24 C 0.1189(2) 0.4493(3) 0.6016(2) 0.0167(10) Uani 1 1 d . . . . .
C27 C 0.0031(3) 0.5370(3) 0.6030(3) 0.0245(11) Uani 1 1 d . . . . .
H27 H -0.036907 0.567336 0.603751 0.029 Uiso 1 1 calc R U . . .
C29 C 0.0526(3) 0.4186(3) 0.6028(3) 0.0252(11) Uani 1 1 d . . . . .
H29 H 0.047002 0.367955 0.602652 0.030 Uiso 1 1 calc R U . . .
C28 C -0.0053(3) 0.4637(3) 0.6043(3) 0.0301(13) Uani 1 1 d . . . . .
H28 H -0.051067 0.443749 0.606242 0.036 Uiso 1 1 calc R U . . .
C30 C 0.4850(3) 0.2396(3) 0.6883(2) 0.0187(10) Uani 1 1 d . . . . .
C31 C 0.5530(3) 0.2356(3) 0.7237(3) 0.0287(13) Uani 1 1 d . . . . .
H31A H 0.589324 0.217207 0.694452 0.043 Uiso 1 1 calc R U . . .
H31B H 0.548305 0.203358 0.761137 0.043 Uiso 1 1 calc R U . . .
H31C H 0.566198 0.283572 0.738910 0.043 Uiso 1 1 calc R U . . .
C32 C 0.5314(2) 0.1519(2) 0.4435(2) 0.0112(9) Uani 1 1 d . . . . .
C33 C 0.4905(2) 0.0931(2) 0.4247(2) 0.0141(9) Uani 1 1 d . . . . .
C34 C 0.5081(3) 0.0379(2) 0.3767(2) 0.0190(10) Uani 1 1 d . . . . .
C35 C 0.5753(3) 0.0099(3) 0.3757(3) 0.0305(13) Uani 1 1 d . . . . .
H35 H 0.608145 0.023494 0.408150 0.037 Uiso 1 1 calc R U . . .
C36 C 0.5947(3) -0.0381(3) 0.3272(4) 0.0477(18) Uani 1 1 d . . . . .
H36 H 0.640773 -0.057169 0.326100 0.057 Uiso 1 1 calc R U . . .
C37 C 0.5461(4) -0.0579(4) 0.2805(4) 0.0509(19) Uani 1 1 d . . . . .
H37 H 0.558854 -0.091582 0.247856 0.061 Uiso 1 1 calc R U . . .
C38 C 0.4811(4) -0.0301(3) 0.2807(3) 0.0395(16) Uani 1 1 d . . . . .
H38 H 0.448798 -0.044074 0.247863 0.047 Uiso 1 1 calc R U . . .
C39 C 0.4603(3) 0.0186(3) 0.3279(3) 0.0255(12) Uani 1 1 d . . . . .
H39 H 0.414547 0.038453 0.327259 0.031 Uiso 1 1 calc R U . . .
C40 C 0.3699(2) 0.0492(3) 0.4597(2) 0.0164(10) Uani 1 1 d . . . . .
C41 C 0.3824(3) -0.0227(3) 0.4704(2) 0.0213(11) Uani 1 1 d . . . . .
H41 H 0.428808 -0.040574 0.473989 0.026 Uiso 1 1 calc R U . . .
C42 C 0.3250(3) -0.0685(3) 0.4759(2) 0.0258(12) Uani 1 1 d . . . . .
H42 H 0.332365 -0.118300 0.482915 0.031 Uiso 1 1 calc R U . . .
C43 C 0.2577(3) -0.0424(3) 0.4711(3) 0.0276(12) Uani 1 1 d . . . . .
H43 H 0.218714 -0.073673 0.475598 0.033 Uiso 1 1 calc R U . . .
C44 C 0.2476(3) 0.0311(3) 0.4597(3) 0.0269(12) Uani 1 1 d . . . . .
H44 H 0.201383 0.049495 0.456507 0.032 Uiso 1 1 calc R U . . .
C45 C 0.3038(3) 0.0770(3) 0.4529(3) 0.0221(11) Uani 1 1 d . . . . .
H45 H 0.296837 0.126439 0.443813 0.027 Uiso 1 1 calc R U . . .
C46 C 0.5040(3) 0.2503(2) 0.5232(2) 0.0114(9) Uani 1 1 d . . . . .
H46A H 0.476808 0.249929 0.564209 0.014 Uiso 1 1 calc R U . . .
H46B H 0.554319 0.250905 0.534707 0.014 Uiso 1 1 calc R U . . .
C47 C 0.5304(2) 0.3519(2) 0.4461(2) 0.0116(9) Uani 1 1 d . . . . .
C48 C 0.4875(2) 0.4087(2) 0.4271(2) 0.0122(9) Uani 1 1 d . . . . .
C49 C 0.5021(3) 0.4677(3) 0.3825(2) 0.0174(10) Uani 1 1 d . . . . .
C50 C 0.5574(3) 0.5123(3) 0.3934(3) 0.0400(16) Uani 1 1 d . . . . .
H50 H 0.586890 0.504706 0.429966 0.048 Uiso 1 1 calc R U . . .
C51 C 0.5710(4) 0.5694(4) 0.3507(4) 0.055(2) Uani 1 1 d . . . . .
H51 H 0.608692 0.601479 0.358729 0.067 Uiso 1 1 calc R U . . .
C52 C 0.5286(3) 0.5783(4) 0.2969(3) 0.0475(18) Uani 1 1 d . U . . .
H52 H 0.538076 0.616162 0.267200 0.057 Uiso 1 1 calc R U . . .
C53 C 0.4748(4) 0.5345(4) 0.2859(3) 0.0402(16) Uani 1 1 d . . . . .
H53 H 0.445604 0.542534 0.249206 0.048 Uiso 1 1 calc R U . . .
C54 C 0.4605(3) 0.4775(3) 0.3272(3) 0.0289(12) Uani 1 1 d . . . . .
H54 H 0.423014 0.445527 0.318064 0.035 Uiso 1 1 calc R U . . .
C55 C 0.3637(2) 0.4459(3) 0.4589(2) 0.0179(10) Uani 1 1 d . . . . .
C56 C 0.3721(3) 0.5182(3) 0.4722(3) 0.0248(12) Uani 1 1 d . . . . .
H56 H 0.417404 0.537755 0.479127 0.030 Uiso 1 1 calc R U . . .
C57 C 0.3136(3) 0.5613(3) 0.4754(3) 0.0297(12) Uani 1 1 d . . . . .
H57 H 0.318508 0.611181 0.483925 0.036 Uiso 1 1 calc R U . . .
C58 C 0.2477(3) 0.5323(3) 0.4661(3) 0.0317(14) Uani 1 1 d . . . . .
H58 H 0.207248 0.561717 0.469054 0.038 Uiso 1 1 calc R U . . .
C59 C 0.2414(3) 0.4598(3) 0.4526(3) 0.0280(12) Uani 1 1 d . . . . .
H59 H 0.196130 0.439823 0.446493 0.034 Uiso 1 1 calc R U . . .
C60 C 0.2996(2) 0.4159(3) 0.4478(2) 0.0208(11) Uani 1 1 d . . . . .
H60 H 0.295062 0.366527 0.437108 0.025 Uiso 1 1 calc R U . . .
C61 C 0.7414(3) 0.2537(2) 0.3788(3) 0.0178(11) Uani 1 1 d . . . . .
C62 C 0.8153(3) 0.2534(3) 0.3541(4) 0.0353(15) Uani 1 1 d . . . . .
H62A H 0.815197 0.247404 0.306794 0.053 Uiso 1 1 calc R U . . .
H62B H 0.841092 0.213662 0.374191 0.053 Uiso 1 1 calc R U . . .
H62C H 0.838032 0.298906 0.365337 0.053 Uiso 1 1 calc R U . . .
C70 C 0.2830(5) 0.2546(3) 0.2731(3) 0.0454(19) Uani 1 1 d . . . . .
C71 C 0.7445(3) 0.2935(3) 0.6376(3) 0.0324(12) Uani 1 1 d . . . . .
C76 C 0.5340(8) 0.2586(5) 0.2748(7) 0.110(4) Uani 1 1 d . U . . .
H76A H 0.493802 0.255281 0.305006 0.132 Uiso 1 1 calc R U . A 1
H76B H 0.571241 0.284941 0.298252 0.132 Uiso 1 1 calc R U . A 1
Cl2 Cl 0.56396(14) 0.17372(12) 0.26485(11) 0.0772(7) Uani 1 1 d . . . . .
Cl1A Cl 0.5088(2) 0.3112(2) 0.2151(2) 0.0915(12) Uani 0.672(5) 1 d . . P B 1
Cl1 Cl 0.5460(5) 0.2830(5) 0.1795(4) 0.0915(12) Uani 0.328(5) 1 d . . P B 2

loop_
_atom_site_aniso_label
_atom_site_aniso_U_11
_atom_site_aniso_U_22
_atom_site_aniso_U_33
_atom_site_aniso_U_23
_atom_site_aniso_U_13
_atom_site_aniso_U_12
Cu1 0.0120(3) 0.0128(3) 0.0197(4) 0.0032(3) -0.0003(2) -0.00222(19)
O1 0.0180(16) 0.0143(16) 0.0261(19) 0.0058(14) -0.0050(15) -0.0023(13)
S1 0.0594(10) 0.0269(7) 0.0194(7) 0.0002(6) -0.0134(7) -0.0045(6)
F1 0.075(3) 0.051(2) 0.056(3) -0.015(2) -0.030(2) -0.006(2)
N1 0.0119(19) 0.0113(18) 0.019(2) -0.0004(16) 0.0028(16) -0.0012(15)
C1 0.015(2) 0.009(2) 0.016(2) 0.0017(18) 0.0033(18) 0.0017(17)
O2 0.0203(17) 0.0174(17) 0.028(2) -0.0099(15) -0.0058(15) 0.0024(14)
S2 0.0278(7) 0.0225(7) 0.0307(7) -0.0041(5) -0.0100(6) 0.0026(5)
Cu2 0.0141(3) 0.0132(3) 0.0198(4) -0.0040(3) 0.0000(2) 0.0024(2)
F2 0.102(4) 0.049(2) 0.048(3) 0.012(2) -0.018(3) 0.026(2)
N2 0.018(2) 0.0138(19) 0.022(2) 0.0032(17) -0.0032(17) -0.0043(16)
C2 0.014(2) 0.012(2) 0.017(2) -0.0025(19) 0.0000(19) -0.0007(16)
Cu3 0.0134(3) 0.0116(3) 0.0186(4) -0.0034(3) 0.0041(2) -0.00123(19)
O3 0.0208(18) 0.0176(17) 0.030(2) -0.0066(15) 0.0098(15) -0.0025(15)
F3 0.111(4) 0.078(3) 0.018(2) 0.0035(18) -0.010(2) 0.009(2)
N3 0.0131(19) 0.0147(19) 0.023(2) 0.0002(17) 0.0003(17) -0.0011(15)
C3 0.016(2) 0.009(2) 0.018(2) 0.0011(18) -0.0022(19) -0.0033(17)
O4 0.0183(17) 0.0148(16) 0.0247(19) 0.0028(14) 0.0078(14) 0.0007(13)
F4 0.055(2) 0.066(3) 0.0290(19) -0.0144(17) 0.0017(17) -0.0109(19)
Cu4 0.0112(3) 0.0105(3) 0.0196(4) 0.0018(2) 0.0043(2) 0.00096(19)
N4 0.0129(19) 0.0087(18) 0.023(2) 0.0054(16) 0.0034(17) 0.0005(14)
C4 0.030(3) 0.023(3) 0.023(3) 0.004(2) 0.008(2) 0.005(2)
F5 0.119(5) 0.052(3) 0.068(3) 0.004(2) -0.069(3) 0.020(2)
N5 0.0156(19) 0.0100(18) 0.026(2) 0.0024(17) 0.0018(17) 0.0016(15)
O5 0.076(3) 0.032(2) 0.019(2) 0.0015(17) -0.001(2) 0.0010(19)
C5 0.036(3) 0.025(3) 0.046(4) 0.010(3) 0.002(3) 0.012(2)
F6 0.048(2) 0.049(2) 0.061(3) -0.011(2) -0.0050(19) -0.0234(17)
O6 0.080(4) 0.044(3) 0.042(3) -0.010(2) -0.003(3) -0.018(2)
N6 0.0152(18) 0.0096(18) 0.020(2) 0.0033(16) 0.0026(17) -0.0015(15)
C6 0.030(3) 0.031(3) 0.043(4) 0.022(3) 0.000(3) 0.001(2)
O7 0.063(3) 0.044(3) 0.036(3) 0.004(2) -0.009(2) 0.009(2)
N7 0.0150(19) 0.0073(17) 0.0072(18) -0.0013(14) -0.0009(15) -0.0025(14)
C7 0.028(3) 0.045(4) 0.025(3) 0.011(3) 0.002(2) -0.003(3)
N8 0.0172(19) 0.0094(18) 0.0125(19) 0.0012(15) -0.0035(16) -0.0025(15)
O8 0.096(4) 0.045(3) 0.057(3) 0.010(2) -0.026(3) -0.036(3)
C8 0.024(3) 0.026(3) 0.019(3) -0.001(2) 0.004(2) 0.002(2)
C9 0.019(2) 0.021(2) 0.020(3) 0.003(2) -0.003(2) -0.009(2)
N9 0.0146(18) 0.0100(18) 0.0128(18) -0.0018(15) -0.0018(15) -0.0035(14)
O9 0.030(2) 0.042(2) 0.025(2) -0.0012(18) -0.0048(16) 0.0135(17)
C10 0.022(2) 0.022(3) 0.018(3) 0.000(2) -0.002(2) -0.009(2)
N10 0.0144(19) 0.0077(17) 0.0073(18) 0.0000(14) 0.0000(15) 0.0008(14)
O10 0.042(3) 0.061(3) 0.076(4) -0.037(3) -0.011(3) 0.029(2)
C11 0.032(3) 0.022(3) 0.017(3) 0.000(2) -0.004(2) -0.012(2)
N11 0.0103(18) 0.0126(18) 0.0159(19) -0.0014(16) -0.0021(15) 0.0020(14)
N12 0.0135(18) 0.0115(18) 0.0127(18) 0.0031(15) -0.0007(15) 0.0030(14)
C12 0.023(3) 0.036(3) 0.028(3) 0.009(2) -0.009(2) -0.017(2)
C13 0.014(2) 0.031(3) 0.053(4) 0.007(3) -0.001(2) -0.004(2)
C14 0.020(2) 0.023(3) 0.048(4) 0.004(2) -0.003(2) -0.006(2)
C15 0.019(2) 0.006(2) 0.017(2) 0.0016(18) -0.001(2) -0.0013(16)
C16 0.015(2) 0.010(2) 0.020(2) -0.0012(19) 0.0045(18) -0.0036(17)
C17 0.015(2) 0.012(2) 0.014(2) 0.0042(19) 0.0044(19) -0.0011(16)
C18 0.023(2) 0.013(2) 0.016(2) 0.0013(19) 0.0017(19) 0.0052(19)
C19 0.026(3) 0.023(3) 0.036(3) -0.009(2) 0.004(3) -0.004(2)
C21 0.064(4) 0.030(3) 0.027(3) -0.013(3) -0.015(3) 0.014(3)
C20 0.047(4) 0.029(3) 0.050(4) -0.017(3) -0.010(3) -0.009(3)
C23 0.032(3) 0.035(3) 0.017(3) -0.003(2) 0.002(2) 0.009(2)
C22 0.046(4) 0.051(4) 0.023(3) -0.009(3) -0.006(3) 0.023(3)
C26 0.032(3) 0.013(2) 0.014(2) -0.0001(19) -0.003(2) 0.004(2)
C25 0.013(2) 0.019(3) 0.020(3) 0.003(2) 0.0015(19) 0.0004(17)
C24 0.014(2) 0.017(2) 0.019(3) 0.003(2) 0.0038(19) 0.0054(18)
C27 0.024(3) 0.024(3) 0.025(3) 0.004(2) 0.001(2) 0.013(2)
C29 0.019(3) 0.020(3) 0.036(3) 0.003(2) 0.004(2) 0.001(2)
C28 0.016(2) 0.031(3) 0.043(3) 0.003(3) 0.004(2) 0.002(2)
C30 0.022(3) 0.023(3) 0.011(2) 0.003(2) 0.000(2) 0.0004(19)
C31 0.023(3) 0.026(3) 0.037(3) 0.002(2) -0.014(2) -0.002(2)
C32 0.018(2) 0.006(2) 0.010(2) 0.0003(17) 0.0008(18) 0.0022(17)
C33 0.018(2) 0.011(2) 0.013(2) -0.0010(19) 0.0000(19) -0.0010(17)
C34 0.025(3) 0.011(2) 0.020(3) -0.0026(19) 0.006(2) -0.0044(19)
C35 0.030(3) 0.024(3) 0.038(3) -0.018(3) 0.003(3) -0.003(2)
C36 0.037(4) 0.037(3) 0.069(5) -0.024(3) 0.019(3) -0.003(3)
C37 0.067(5) 0.037(4) 0.048(4) -0.030(3) 0.020(4) -0.013(3)
C38 0.056(4) 0.040(4) 0.022(3) -0.016(3) 0.006(3) -0.019(3)
C39 0.033(3) 0.024(3) 0.019(3) -0.006(2) 0.000(2) -0.009(2)
C40 0.021(2) 0.017(3) 0.011(2) -0.003(2) 0.0019(19) -0.0091(19)
C41 0.028(3) 0.019(3) 0.017(3) -0.001(2) -0.003(2) -0.008(2)
C42 0.041(3) 0.017(2) 0.019(3) -0.001(2) 0.003(2) -0.013(2)
C43 0.030(3) 0.029(3) 0.024(3) -0.008(2) 0.007(2) -0.019(2)
C44 0.018(2) 0.032(3) 0.031(3) -0.010(2) 0.004(2) -0.011(2)
C45 0.025(3) 0.017(2) 0.025(3) -0.007(2) 0.002(2) -0.008(2)
C46 0.016(2) 0.008(2) 0.010(2) 0.0008(15) -0.0018(19) -0.0006(14)
C47 0.013(2) 0.012(2) 0.010(2) -0.0026(17) 0.0002(17) -0.0049(17)
C48 0.013(2) 0.011(2) 0.013(2) -0.0008(18) -0.0022(18) -0.0035(16)
C49 0.018(2) 0.017(2) 0.017(2) 0.0047(19) 0.0033(19) 0.0053(19)
C50 0.033(3) 0.033(3) 0.054(4) 0.029(3) -0.009(3) -0.011(3)
C51 0.050(4) 0.041(4) 0.075(5) 0.032(4) -0.001(4) -0.013(3)
C52 0.046(4) 0.046(4) 0.051(4) 0.042(3) 0.016(3) 0.013(3)
C53 0.049(4) 0.051(4) 0.021(3) 0.022(3) 0.005(3) 0.012(3)
C54 0.033(3) 0.038(3) 0.017(3) 0.008(2) -0.002(2) 0.005(2)
C55 0.019(2) 0.020(3) 0.015(2) 0.006(2) 0.0052(19) 0.0078(19)
C56 0.030(3) 0.020(3) 0.025(3) -0.002(2) 0.000(2) 0.010(2)
C57 0.041(3) 0.025(3) 0.023(3) 0.002(2) 0.008(2) 0.012(2)
C58 0.029(3) 0.033(3) 0.033(3) 0.017(3) 0.015(2) 0.021(3)
C59 0.015(2) 0.033(3) 0.036(3) 0.015(2) 0.006(2) 0.008(2)
C60 0.020(2) 0.017(2) 0.026(3) 0.013(2) 0.003(2) 0.0033(19)
C61 0.015(2) 0.019(2) 0.019(3) -0.0011(19) 0.002(2) -0.0004(18)
C62 0.025(3) 0.024(3) 0.056(4) -0.002(3) 0.014(3) -0.001(2)
C70 0.079(6) 0.038(4) 0.020(3) 0.002(3) -0.017(3) 0.007(3)
C71 0.038(3) 0.027(3) 0.032(3) 0.000(3) -0.012(3) 0.006(2)
C76 0.139(9) 0.095(7) 0.095(8) 0.003(6) -0.025(7) 0.064(6)
Cl2 0.1043(17) 0.0712(13) 0.0561(12) -0.0049(10) 0.0122(12) 0.0328(12)
Cl1A 0.113(3) 0.083(2) 0.079(3) 0.048(2) -0.002(2) 0.009(2)
Cl1 0.113(3) 0.083(2) 0.079(3) 0.048(2) -0.002(2) 0.009(2)

loop_
_atom_type_symbol
_atom_type_description
_atom_type_scat_dispersion_real
_atom_type_scat_dispersion_imag
_atom_type_scat_source
C C 0.0033 0.0016 'International Tables Vol C Tables 4.2.6.8 and 6.1.1.4'
H H 0.0000 0.0000 'International Tables Vol C Tables 4.2.6.8 and 6.1.1.4'
Cu Cu 0.3201 1.2651 'International Tables Vol C Tables 4.2.6.8 and 6.1.1.4'
F F 0.0171 0.0103 'International Tables Vol C Tables 4.2.6.8 and 6.1.1.4'
N N 0.0061 0.0033 'International Tables Vol C Tables 4.2.6.8 and 6.1.1.4'
O O 0.0106 0.0060 'International Tables Vol C Tables 4.2.6.8 and 6.1.1.4'
S S 0.1246 0.1234 'International Tables Vol C Tables 4.2.6.8 and 6.1.1.4'
Cl Cl 0.1484 0.1585 'International Tables Vol C Tables 4.2.6.8 and 6.1.1.4'

loop_
_geom_angle_atom_site_label_1
_geom_angle_atom_site_label_2
_geom_angle_atom_site_label_3
_geom_angle
O1 Cu1 C1 172.59(17)
O1 Cu1 Cu2 81.94(10)
C1 Cu1 Cu2 104.05(13)
C30 O1 Cu1 125.6(3)
O5 S1 O6 114.7(3)
O5 S1 O7 115.5(3)
O6 S1 O7 115.5(4)
O5 S1 C70 101.4(3)
O6 S1 C70 103.5(3)
O7 S1 C70 103.5(3)
N2 N1 C1 116.5(4)
N2 N1 C15 116.5(4)
C1 N1 C15 127.1(4)
N1 C1 C2 101.7(4)
N1 C1 Cu1 127.1(3)
C2 C1 Cu1 131.1(3)
C30 O2 Cu2 125.6(3)
O10 S2 O8 116.1(4)
O10 S2 O9 115.4(3)
O8 S2 O9 113.5(3)
O10 S2 C71 103.8(3)
O8 S2 C71 104.7(3)
O9 S2 C71 101.0(2)
O2 Cu2 C16 172.25(17)
O2 Cu2 Cu1 81.83(10)
C16 Cu2 Cu1 105.56(13)
N1 N2 N3 102.2(4)
N3 C2 C1 107.5(4)
N3 C2 C3 122.2(4)
C1 C2 C3 130.3(4)
O3 Cu3 C32 172.15(17)
O3 Cu3 Cu4 82.43(10)
C32 Cu3 Cu4 105.39(13)
C61 O3 Cu3 125.6(3)
N2 N3 C2 112.1(4)
N2 N3 C9 118.7(4)
C2 N3 C9 129.1(4)
C8 C3 C4 120.3(4)
C8 C3 C2 120.5(4)
C4 C3 C2 119.2(4)
C61 O4 Cu4 125.2(3)
O4 Cu4 C47 168.18(17)
O4 Cu4 Cu3 81.91(10)
C47 Cu4 Cu3 104.75(13)
N5 N4 C16 115.9(4)
N5 N4 C15 116.7(4)
C16 N4 C15 127.5(4)
C5 C4 C3 119.8(5)
C5 C4 H4 120.1
C3 C4 H4 120.1
N4 N5 N6 102.4(4)
C4 C5 C6 120.1(5)
C4 C5 H5 119.9
C6 C5 H5 119.9
N5 N6 C17 112.7(4)
N5 N6 C24 117.3(4)
C17 N6 C24 130.0(4)
C5 C6 C7 120.2(5)
C5 C6 H6 119.9
C7 C6 H6 119.9
N8 N7 C32 115.7(3)
N8 N7 C46 117.4(4)
C32 N7 C46 126.9(4)
C8 C7 C6 120.1(5)
C8 C7 H7 120.0
C6 C7 H7 120.0
N9 N8 N7 102.9(3)
C7 C8 C3 119.5(5)
C7 C8 H8 120.3
C3 C8 H8 120.3
C10 C9 C14 122.7(4)
C10 C9 N3 119.8(4)
C14 C9 N3 117.6(4)
N8 N9 C33 112.7(4)
N8 N9 C40 117.4(4)
C33 N9 C40 129.8(4)
C9 C10 C11 117.9(5)
C9 C10 H10 121.0
C11 C10 H10 121.0
N11 N10 C47 115.4(4)
N11 N10 C46 117.1(4)
C47 N10 C46 127.5(4)
C12 C11 C10 120.4(5)
C12 C11 H11 119.8
C10 C11 H11 119.8
N12 N11 N10 102.7(3)
N11 N12 C48 113.2(3)
N11 N12 C55 117.5(4)
C48 N12 C55 129.3(4)
C11 C12 C13 120.7(5)
C11 C12 H12 119.6
C13 C12 H12 119.6
C14 C13 C12 120.0(5)
C14 C13 H13 120.0
C12 C13 H13 120.0
C13 C14 C9 118.2(5)
C13 C14 H14 120.9
C9 C14 H14 120.9
N4 C15 N1 109.7(4)
N4 C15 H15A 109.7
N1 C15 H15A 109.7
N4 C15 H15B 109.7
N1 C15 H15B 109.7
H15A C15 H15B 108.2
N4 C16 C17 102.3(4)
N4 C16 Cu2 127.9(3)
C17 C16 Cu2 129.6(4)
N6 C17 C16 106.7(4)
N6 C17 C18 124.7(4)
C16 C17 C18 128.5(4)
C19 C18 C23 119.3(5)
C19 C18 C17 119.0(4)
C23 C18 C17 121.6(5)
C20 C19 C18 120.6(5)
C20 C19 H19 119.7
C18 C19 H19 119.7
C20 C21 C22 120.8(6)
C20 C21 H21 119.6
C22 C21 H21 119.6
C21 C20 C19 119.6(6)
C21 C20 H20 120.2
C19 C20 H20 120.2
C22 C23 C18 119.7(6)
C22 C23 H23 120.2
C18 C23 H23 120.2
C23 C22 C21 120.0(6)
C23 C22 H22 120.0
C21 C22 H22 120.0
C27 C26 C25 120.4(5)
C27 C26 H26 119.8
C25 C26 H26 119.8
C24 C25 C26 118.6(4)
C24 C25 H25 120.7
C26 C25 H25 120.7
C25 C24 C29 121.6(4)
C25 C24 N6 120.2(4)
C29 C24 N6 118.2(4)
C28 C27 C26 120.4(5)
C28 C27 H27 119.8
C26 C27 H27 119.8
C28 C29 C24 118.5(5)
C28 C29 H29 120.8
C24 C29 H29 120.8
C27 C28 C29 120.5(5)
C27 C28 H28 119.8
C29 C28 H28 119.8
O1 C30 O2 123.8(5)
O1 C30 C31 118.1(4)
O2 C30 C31 118.1(4)
C30 C31 H31A 109.5
C30 C31 H31B 109.5
H31A C31 H31B 109.5
C30 C31 H31C 109.5
H31A C31 H31C 109.5
H31B C31 H31C 109.5
N7 C32 C33 101.9(4)
N7 C32 Cu3 128.4(3)
C33 C32 Cu3 129.7(3)
N9 C33 C32 106.8(4)
N9 C33 C34 125.8(4)
C32 C33 C34 127.4(4)
C35 C34 C39 119.7(5)
C35 C34 C33 119.2(5)
C39 C34 C33 120.9(5)
C34 C35 C36 120.0(6)
C34 C35 H35 120.0
C36 C35 H35 120.0
C37 C36 C35 119.4(6)
C37 C36 H36 120.3
C35 C36 H36 120.3
C38 C37 C36 120.9(6)
C38 C37 H37 119.6
C36 C37 H37 119.6
C37 C38 C39 121.2(6)
C37 C38 H38 119.4
C39 C38 H38 119.4
C38 C39 C34 118.9(6)
C38 C39 H39 120.6
C34 C39 H39 120.6
C45 C40 C41 122.8(5)
C45 C40 N9 118.5(4)
C41 C40 N9 118.7(4)
C40 C41 C42 118.2(5)
C40 C41 H41 120.9
C42 C41 H41 120.9
C43 C42 C41 120.8(5)
C43 C42 H42 119.6
C41 C42 H42 119.6
C42 C43 C44 119.0(5)
C42 C43 H43 120.5
C44 C43 H43 120.5
C45 C44 C43 121.1(5)
C45 C44 H44 119.5
C43 C44 H44 119.5
C40 C45 C44 118.2(5)
C40 C45 H45 120.9
C44 C45 H45 120.9
N10 C46 N7 112.6(4)
N10 C46 H46A 109.1
N7 C46 H46A 109.1
N10 C46 H46B 109.1
N7 C46 H46B 109.1
H46A C46 H46B 107.8
N10 C47 C48 102.1(4)
N10 C47 Cu4 124.8(3)
C48 C47 Cu4 133.2(3)
N12 C48 C47 106.7(4)
N12 C48 C49 123.9(4)
C47 C48 C49 129.4(4)
C50 C49 C54 119.7(5)
C50 C49 C48 120.3(5)
C54 C49 C48 120.0(5)
C49 C50 C51 120.2(6)
C49 C50 H50 119.9
C51 C50 H50 119.9
C52 C51 C50 118.9(6)
C52 C51 H51 120.5
C50 C51 H51 120.5
C53 C52 C51 121.0(6)
C53 C52 H52 119.5
C51 C52 H52 119.5
C52 C53 C54 121.2(6)
C52 C53 H53 119.4
C54 C53 H53 119.4
C53 C54 C49 119.0(6)
C53 C54 H54 120.5
C49 C54 H54 120.5
C60 C55 C56 122.3(5)
C60 C55 N12 118.9(4)
C56 C55 N12 118.8(4)
C57 C56 C55 119.0(5)
C57 C56 H56 120.5
C55 C56 H56 120.5
C56 C57 C58 120.2(5)
C56 C57 H57 119.9
C58 C57 H57 119.9
C57 C58 C59 119.3(5)
C57 C58 H58 120.3
C59 C58 H58 120.3
C58 C59 C60 121.4(5)
C58 C59 H59 119.3
C60 C59 H59 119.3
C55 C60 C59 117.8(5)
C55 C60 H60 121.1
C59 C60 H60 121.1
O3 C61 O4 124.8(5)
O3 C61 C62 117.1(4)
O4 C61 C62 118.1(4)
C61 C62 H62A 109.5
C61 C62 H62B 109.5
H62A C62 H62B 109.5
C61 C62 H62C 109.5
H62A C62 H62C 109.5
H62B C62 H62C 109.5
F1 C70 F2 108.1(7)
F1 C70 F3 106.4(5)
F2 C70 F3 108.1(5)
F1 C70 S1 112.3(4)
F2 C70 S1 111.7(4)
F3 C70 S1 110.0(6)
F5 C71 F6 107.9(5)
F5 C71 F4 107.4(5)
F6 C71 F4 106.7(4)
F5 C71 S2 112.5(4)
F6 C71 S2 110.4(4)
F4 C71 S2 111.7(4)
Cl1A C76 Cl2 124.5(8)
Cl2 C76 Cl1 93.2(7)
Cl1A C76 H76A 106.2
Cl2 C76 H76A 106.2
Cl1A C76 H76B 106.2
Cl2 C76 H76B 106.2
H76A C76 H76B 106.4

loop_
_geom_bond_atom_site_label_1
_geom_bond_atom_site_label_2
_geom_bond_distance
Cu1 O1 1.865(3)
Cu1 C1 1.867(4)
Cu1 Cu2 2.7608(8)
O1 C30 1.263(6)
S1 O5 1.425(5)
S1 O6 1.428(5)
S1 O7 1.440(5)
S1 C70 1.824(7)
F1 C70 1.307(8)
N1 N2 1.325(5)
N1 C1 1.365(6)
N1 C15 1.474(5)
C1 C2 1.381(6)
O2 C30 1.272(6)
O2 Cu2 1.871(3)
S2 O10 1.423(5)
S2 O8 1.434(5)
S2 O9 1.440(4)
S2 C71 1.825(6)
Cu2 C16 1.871(5)
F2 C70 1.320(8)
N2 N3 1.333(6)
C2 N3 1.368(6)
C2 C3 1.477(6)
Cu3 O3 1.864(3)
Cu3 C32 1.874(4)
Cu3 Cu4 2.7425(8)
O3 C61 1.259(6)
F3 C70 1.355(10)
N3 C9 1.445(6)
C3 C8 1.390(7)
C3 C4 1.392(7)
O4 C61 1.260(6)
O4 Cu4 1.882(3)
F4 C71 1.329(7)
Cu4 C47 1.882(4)
N4 N5 1.329(5)
N4 C16 1.371(6)
N4 C15 1.460(6)
C4 C5 1.381(8)
C4 H4 0.9500
F5 C71 1.322(7)
N5 N6 1.333(6)
C5 C6 1.381(9)
C5 H5 0.9500
F6 C71 1.328(7)
N6 C17 1.373(6)
N6 C24 1.444(6)
C6 C7 1.388(8)
C6 H6 0.9500
N7 N8 1.330(5)
N7 C32 1.362(6)
N7 C46 1.449(6)
C7 C8 1.385(8)
C7 H7 0.9500
N8 N9 1.322(5)
C8 H8 0.9500
C9 C10 1.378(7)
C9 C14 1.395(7)
N9 C33 1.362(6)
N9 C40 1.452(6)
C10 C11 1.395(7)
C10 H10 0.9500
N10 N11 1.334(5)
N10 C47 1.375(6)
N10 C46 1.436(6)
C11 C12 1.375(8)
C11 H11 0.9500
N11 N12 1.323(5)
N12 C48 1.365(6)
N12 C55 1.454(6)
C12 C13 1.392(8)
C12 H12 0.9500
C13 C14 1.381(7)
C13 H13 0.9500
C14 H14 0.9500
C15 H15A 0.9900
C15 H15B 0.9900
C16 C17 1.389(6)
C17 C18 1.460(6)
C18 C19 1.395(7)
C18 C23 1.400(7)
C19 C20 1.377(8)
C19 H19 0.9500
C21 C20 1.376(9)
C21 C22 1.386(9)
C21 H21 0.9500
C20 H20 0.9500
C23 C22 1.380(8)
C23 H23 0.9500
C22 H22 0.9500
C26 C27 1.380(7)
C26 C25 1.389(7)
C26 H26 0.9500
C25 C24 1.385(7)
C25 H25 0.9500
C24 C29 1.390(7)
C27 C28 1.376(7)
C27 H27 0.9500
C29 C28 1.390(7)
C29 H29 0.9500
C28 H28 0.9500
C30 C31 1.491(7)
C31 H31A 0.9800
C31 H31B 0.9800
C31 H31C 0.9800
C32 C33 1.401(6)
C33 C34 1.465(6)
C34 C35 1.386(7)
C34 C39 1.404(7)
C35 C36 1.390(8)
C35 H35 0.9500
C36 C37 1.386(10)
C36 H36 0.9500
C37 C38 1.346(10)
C37 H37 0.9500
C38 C39 1.387(8)
C38 H38 0.9500
C39 H39 0.9500
C40 C45 1.372(7)
C40 C41 1.380(7)
C41 C42 1.393(7)
C41 H41 0.9500
C42 C43 1.378(8)
C42 H42 0.9500
C43 C44 1.403(8)
C43 H43 0.9500
C44 C45 1.379(7)
C44 H44 0.9500
C45 H45 0.9500
C46 H46A 0.9900
C46 H46B 0.9900
C47 C48 1.395(6)
C48 C49 1.460(6)
C49 C50 1.362(8)
C49 C54 1.399(7)
C50 C51 1.404(8)
C50 H50 0.9500
C51 C52 1.381(10)
C51 H51 0.9500
C52 C53 1.332(10)
C52 H52 0.9500
C53 C54 1.388(8)
C53 H53 0.9500
C54 H54 0.9500
C55 C60 1.366(7)
C55 C56 1.385(7)
C56 C57 1.378(7)
C56 H56 0.9500
C57 C58 1.383(9)
C57 H57 0.9500
C58 C59 1.384(8)
C58 H58 0.9500
C59 C60 1.384(7)
C59 H59 0.9500
C60 H60 0.9500
C61 C62 1.500(8)
C62 H62A 0.9800
C62 H62B 0.9800
C62 H62C 0.9800
C76 Cl1A 1.644(11)
C76 Cl2 1.695(9)
C76 Cl1 2.024(16)
C76 H76A 0.9900
C76 H76B 0.9900
